data_7108551
loop_
_publ_author_name
'Samir Barman'
'Jai Anand Garg'
'Olivier Blacque'
'Koushik Venkatesan'
'Heinz Berke'

_publ_section_title
;
 Triptycene based luminescent metal-organic gels for chemosensing
;
_journal_name_full Chem.Commun.
_journal_page_first 11127
_journal_paper_doi 10.1039/c2cc34430k
_journal_volume 48
_journal_year 2012
_chemical_formula_moiety 'C27 H19 Co2 N O10'
_chemical_formula_sum 'C27 H19 Co2 N O10'
_chemical_formula_weight 635.29
_space_group_IT_number 15
_symmetry_cell_setting monoclinic
_symmetry_space_group_name_Hall '-C 2yc'
_symmetry_space_group_name_H-M 'C 1 2/c 1'
_atom_sites_solution_hydrogens geom
_atom_sites_solution_primary direct
_atom_sites_solution_secondary difmap
_audit_creation_method SHELXL-97
_cell_angle_alpha 90.00
_cell_angle_beta 98.302(3)
_cell_angle_gamma 90.00
_cell_formula_units_Z 4
_cell_length_a 17.1691(5)
_cell_length_b 11.0334(5)
_cell_length_c 16.3274(6)
_cell_measurement_reflns_used 3441
_cell_measurement_temperature 183(2)
_cell_measurement_theta_max 32.75
_cell_measurement_theta_min 2.44
_cell_volume 3060.5(2)
_computing_cell_refinement
;
CrysAlisPro, Version 1.171.33.55 (Agilent, 2011)
;
_computing_data_collection
;
CrysAlisPro, Version 1.171.33.55 (Agilent, 2011)
;
_computing_data_reduction
;
CrysAlisPro, Version 1.171.33.55 (Agilent, 2011)
;
_computing_molecular_graphics
;
DIAMOND (Brandenburg, 2006)
;
_computing_publication_material
;
<i>WinGX</i> (Farrugia, 1999), <i>PLATON for Windows</i> (Spek, 2003) and
<i>publCIF</i> (Westrip, 2010)
;
_computing_structure_refinement ' SHELXL97. Sheldrick (2008).'
_computing_structure_solution ' SHELXS97. Sheldrick (2008)'
_diffrn_ambient_temperature 183(2)
_diffrn_detector_area_resol_mean 10.4498
_diffrn_measured_fraction_theta_full 0.999
_diffrn_measured_fraction_theta_max 0.999
_diffrn_measurement_device_type
; Goniometer Xcalibur, detector: Ruby
Oxford Diffraction (2007). Oxford Diffraction Ltd.,
Xcalibur CCD system
;
_diffrn_measurement_method 'omega scans'
_diffrn_radiation_monochromator graphite
_diffrn_radiation_source 'Enhance (Mo) X-ray Source'
_diffrn_radiation_type MoK\a
_diffrn_radiation_wavelength 0.71073
_diffrn_reflns_av_R_equivalents 0.0431
_diffrn_reflns_av_sigmaI/netI 0.0650
_diffrn_reflns_limit_h_max 20
_diffrn_reflns_limit_h_min -20
_diffrn_reflns_limit_k_max 13
_diffrn_reflns_limit_k_min -13
_diffrn_reflns_limit_l_max 19
_diffrn_reflns_limit_l_min -18
_diffrn_reflns_number 9118
_diffrn_reflns_theta_full 25.00
_diffrn_reflns_theta_max 25.00
_diffrn_reflns_theta_min 2.45
_diffrn_standards_number 0
_exptl_absorpt_coefficient_mu 1.135
_exptl_absorpt_correction_T_max 0.975
_exptl_absorpt_correction_T_min 0.864
_exptl_absorpt_correction_type analytical
_exptl_absorpt_process_details
;
CrysAlisPro, Version 1.171.33.66 (Agilent, 2011)
Analytical numeric absorption correction using a multifaceted crystal
model based on expressions derived by Clark & Reid (1995).
;
_exptl_crystal_colour violet
_exptl_crystal_density_diffrn 1.379
_exptl_crystal_density_method 'not measured'
_exptl_crystal_description plate
_exptl_crystal_F_000 1288
_exptl_crystal_size_max 0.23
_exptl_crystal_size_mid 0.08
_exptl_crystal_size_min 0.02
_refine_diff_density_max 0.796
_refine_diff_density_min -0.728
_refine_diff_density_rms 0.129
_refine_ls_extinction_method none
_refine_ls_goodness_of_fit_ref 1.107
_refine_ls_hydrogen_treatment mixed
_refine_ls_matrix_type full
_refine_ls_number_parameters 254
_refine_ls_number_reflns 2691
_refine_ls_number_restraints 12
_refine_ls_restrained_S_all 1.105
_refine_ls_R_factor_all 0.1048
_refine_ls_R_factor_gt 0.0756
_refine_ls_shift/su_max 0.006
_refine_ls_shift/su_mean 0.000
_refine_ls_structure_factor_coef Fsqd
_refine_ls_weighting_details 'w=1/[\s^2^(Fo^2^)+(0.1219P)^2^+11.3813P] where P=(Fo^2^+2Fc^2^)/3'
_refine_ls_weighting_scheme calc
_refine_ls_wR_factor_gt 0.2135
_refine_ls_wR_factor_ref 0.2256
_reflns_number_gt 1970
_reflns_number_total 2691
_reflns_threshold_expression >2sigma(I)
_cod_data_source_file c2cc34430k.txt
_cod_data_source_block 1
_cod_original_sg_symbol_H-M 'C 2/c'
_cod_database_code 7108551

loop_
_symmetry_equiv_pos_as_xyz
'x, y, z'
'-x, y, -z+1/2'
'x+1/2, y+1/2, z'
'-x+1/2, y+1/2, -z+1/2'
'-x, -y, -z'
'x, -y, z-1/2'
'-x+1/2, -y+1/2, -z'
'x+1/2, -y+1/2, z-1/2'

loop_
_atom_site_label
_atom_site_type_symbol
_atom_site_fract_x
_atom_site_fract_y
_atom_site_fract_z
_atom_site_U_iso_or_equiv
_atom_site_adp_type
_atom_site_occupancy
_atom_site_symmetry_multiplicity
_atom_site_calc_flag
_atom_site_refinement_flags
_atom_site_disorder_assembly
_atom_site_disorder_group
C1 C 0.0957(4) 0.3200(6) 0.1340(4) 0.0368(15) Uani 1 1 d . . .
C2 C 0.1693(4) 0.2485(7) 0.1290(4) 0.0391(16) Uani 1 1 d . . .
C5 C 0.3080(4) 0.1107(6) 0.1282(4) 0.0368(16) Uani 1 1 d . . .
C3A C 0.1842(9) 0.1489(17) 0.1777(11) 0.046(4) Uani 0.50 1 d P . .
H3A H 0.1483 0.1268 0.2126 0.056 Uiso 0.50 1 calc PR . .
C4A C 0.2528(11) 0.0776(18) 0.1770(12) 0.057(5) Uani 0.50 1 d P . .
H4A H 0.2604 0.0083 0.2096 0.069 Uiso 0.50 1 calc PR . .
C6A C 0.2968(6) 0.2161(12) 0.0806(8) 0.032(3) Uani 0.50 1 d P . .
C7A C 0.2285(7) 0.2884(11) 0.0816(7) 0.030(3) Uani 0.50 1 d P . .
C3B C 0.2138(9) 0.212(2) 0.2026(10) 0.053(5) Uani 0.50 1 d P . .
H3B H 0.1970 0.2317 0.2526 0.064 Uiso 0.50 1 calc PR . .
C4B C 0.2834(10) 0.1476(17) 0.2026(10) 0.050(4) Uani 0.50 1 d P . .
H4B H 0.3140 0.1286 0.2527 0.060 Uiso 0.50 1 calc PR . .
C6B C 0.2589(7) 0.1353(11) 0.0545(8) 0.031(3) Uani 0.50 1 d P . .
C7B C 0.1901(7) 0.2046(12) 0.0544(8) 0.030(3) Uani 0.50 1 d P . .
C8 C 0.3845(4) 0.0378(6) 0.1339(4) 0.0380(16) Uani 1 1 d . . .
C9 C 0.3553(7) 0.2764(11) 0.0296(7) 0.029(3) Uani 0.50 1 d P . .
H9 H 0.4034 0.2288 0.0288 0.035 Uiso 0.50 1 calc PR . .
C10 C 0.2275(7) 0.4018(12) 0.0320(8) 0.034(3) Uani 0.50 1 d P . .
H10 H 0.1795 0.4496 0.0324 0.041 Uiso 0.50 1 calc PR . .
C11 C 0.3034(4) 0.4723(7) 0.0659(6) 0.039(3) Uani 0.50 1 d PG . .
C12 C 0.3714(5) 0.4042(6) 0.0652(6) 0.032(3) Uani 0.50 1 d PG . .
C13 C 0.4446(4) 0.4555(8) 0.0919(6) 0.052(4) Uani 0.50 1 d PG . .
H13 H 0.4901 0.4099 0.0914 0.062 Uiso 0.50 1 calc PR . .
C14 C 0.4498(4) 0.5749(9) 0.1192(7) 0.074(6) Uani 0.50 1 d PG . .
H14 H 0.4988 0.6092 0.1370 0.089 Uiso 0.50 1 calc PR . .
C15 C 0.3818(6) 0.6430(6) 0.1199(7) 0.056(4) Uani 0.50 1 d PG . .
H15 H 0.3853 0.7229 0.1382 0.067 Uiso 0.50 1 calc PR . .
C16 C 0.3086(5) 0.5917(7) 0.0933(6) 0.047(4) Uani 0.50 1 d PG . .
H16 H 0.2631 0.6373 0.0937 0.056 Uiso 0.50 1 calc PR . .
O1 O 0.0609(3) 0.2966(5) 0.1939(3) 0.0534(14) Uani 1 1 d . . .
O2 O 0.0753(3) 0.3981(6) 0.0835(4) 0.080(2) Uani 1 1 d . A .
O3 O 0.4082(3) 0.0041(6) 0.0703(4) 0.078(2) Uani 1 1 d . . .
O4 O 0.4153(4) 0.0150(6) 0.2044(3) 0.080(2) Uani 1 1 d . . .
O5 O -0.0505(10) 0.3547(16) -0.0716(9) 0.079(5) Uani 0.50 1 d PD A -1
O6 O 0.054(2) 0.659(2) 0.0349(12) 0.138(5) Uani 0.50 1 d PD A -2
N1 N 0.1091(13) 0.7923(16) 0.1337(10) 0.138(5) Uani 0.50 1 d PD A -2
C17 C 0.0739(19) 0.699(2) 0.1021(12) 0.138(5) Uani 0.50 1 d PD A -2
H17 H 0.0600 0.6471 0.1427 0.165 Uiso 0.50 1 calc PR A -2
C18 C 0.1532(16) 0.852(2) 0.0922(14) 0.138(5) Uani 0.50 1 d PD A -2
H18A H 0.1671 0.8017 0.0483 0.206 Uiso 0.50 1 calc PR A -2
H18B H 0.2001 0.8758 0.1277 0.206 Uiso 0.50 1 calc PR A -2
H18C H 0.1258 0.9224 0.0690 0.206 Uiso 0.50 1 calc PR A -2
C19 C 0.1128(18) 0.812(2) 0.2108(13) 0.138(5) Uani 0.50 1 d PD A -2
H19A H 0.0968 0.8938 0.2195 0.206 Uiso 0.50 1 calc PR A -2
H19B H 0.1658 0.8001 0.2374 0.206 Uiso 0.50 1 calc PR A -2
H19C H 0.0785 0.7568 0.2337 0.206 Uiso 0.50 1 calc PR A -2
Co1 Co 0.0000 0.40958(12) 0.2500 0.0328(4) Uani 1 2 d S . .
Co2 Co 0.0000 0.5000 0.0000 0.0406(4) Uani 1 2 d SD . .
H5A H -0.085(6) 0.3928(17) -0.115(4) 0.061 Uiso 0.50 1 d PD B -1
H5B H -0.076(6) 0.309(6) -0.034(2) 0.061 Uiso 0.50 1 d PD C -1

loop_
_atom_site_aniso_label
_atom_site_aniso_U_11
_atom_site_aniso_U_22
_atom_site_aniso_U_33
_atom_site_aniso_U_23
_atom_site_aniso_U_13
_atom_site_aniso_U_12
C1 0.028(3) 0.049(4) 0.036(4) 0.000(3) 0.014(3) 0.004(3)
C2 0.030(3) 0.058(4) 0.033(4) 0.005(3) 0.017(3) 0.011(3)
C5 0.028(3) 0.048(4) 0.038(4) 0.009(3) 0.016(3) 0.012(3)
C3A 0.030(8) 0.062(11) 0.051(11) 0.028(9) 0.020(7) 0.005(8)
C4A 0.058(11) 0.055(12) 0.069(13) 0.039(10) 0.042(10) 0.030(9)
C6A 0.018(6) 0.046(8) 0.035(7) -0.004(6) 0.015(5) 0.002(6)
C7A 0.032(6) 0.032(7) 0.028(6) -0.004(5) 0.010(5) 0.003(6)
C3B 0.033(9) 0.102(16) 0.029(8) 0.005(9) 0.019(7) 0.019(10)
C4B 0.048(10) 0.059(12) 0.044(9) 0.017(9) 0.015(7) 0.027(9)
C6B 0.027(6) 0.030(7) 0.038(7) 0.003(6) 0.017(5) -0.001(6)
C7B 0.028(6) 0.034(7) 0.032(6) 0.006(6) 0.016(5) 0.006(6)
C8 0.028(3) 0.046(4) 0.043(4) 0.006(3) 0.016(3) 0.005(3)
C9 0.022(5) 0.036(7) 0.032(6) 0.002(5) 0.012(5) 0.000(5)
C10 0.027(6) 0.047(8) 0.032(7) -0.011(6) 0.015(5) -0.001(6)
C11 0.042(8) 0.043(8) 0.035(7) 0.003(6) 0.013(6) -0.002(6)
C12 0.038(7) 0.029(6) 0.031(6) -0.004(5) 0.012(5) -0.007(6)
C13 0.041(8) 0.063(10) 0.053(9) 0.005(8) 0.012(7) -0.003(8)
C14 0.063(11) 0.086(14) 0.071(12) -0.012(10) 0.003(9) -0.051(11)
C15 0.057(9) 0.052(9) 0.061(10) -0.031(8) 0.019(8) -0.018(8)
C16 0.071(10) 0.032(8) 0.038(8) -0.005(6) 0.013(7) 0.006(8)
O1 0.048(3) 0.065(3) 0.055(3) 0.014(3) 0.037(2) 0.020(3)
O2 0.061(3) 0.122(5) 0.068(4) 0.057(4) 0.043(3) 0.058(4)
O3 0.057(3) 0.127(6) 0.058(4) 0.032(4) 0.033(3) 0.056(4)
O4 0.071(4) 0.126(6) 0.040(3) -0.001(3) 0.000(3) 0.070(4)
O5 0.073(8) 0.075(11) 0.088(11) -0.044(10) 0.009(9) 0.022(8)
O6 0.202(13) 0.089(7) 0.115(10) 0.027(8) -0.003(10) -0.044(8)
N1 0.202(13) 0.089(7) 0.115(10) 0.027(8) -0.003(10) -0.044(8)
C17 0.202(13) 0.089(7) 0.115(10) 0.027(8) -0.003(10) -0.044(8)
C18 0.202(13) 0.089(7) 0.115(10) 0.027(8) -0.003(10) -0.044(8)
C19 0.202(13) 0.089(7) 0.115(10) 0.027(8) -0.003(10) -0.044(8)
Co1 0.0207(6) 0.0532(8) 0.0259(7) 0.000 0.0086(5) 0.000
Co2 0.0351(7) 0.0513(9) 0.0395(8) 0.0097(6) 0.0192(6) 0.0173(6)

loop_
_atom_type_symbol
_atom_type_description
_atom_type_scat_dispersion_real
_atom_type_scat_dispersion_imag
_atom_type_scat_source
C C 0.0033 0.0016 'International Tables Vol C Tables 4.2.6.8 and 6.1.1.4'
H H 0.0000 0.0000 'International Tables Vol C Tables 4.2.6.8 and 6.1.1.4'
Co Co 0.3494 0.9721 'International Tables Vol C Tables 4.2.6.8 and 6.1.1.4'
N N 0.0061 0.0033 'International Tables Vol C Tables 4.2.6.8 and 6.1.1.4'
O O 0.0106 0.0060 'International Tables Vol C Tables 4.2.6.8 and 6.1.1.4'

loop_
_geom_angle_atom_site_label_1
_geom_angle_atom_site_label_2
_geom_angle_atom_site_label_3
_geom_angle
_geom_angle_site_symmetry_1
_geom_angle_site_symmetry_3
O2 C1 O1 124.0(6) . .
O2 C1 C2 120.0(6) . .
O1 C1 C2 116.0(6) . .
C3A C2 C7B 100.3(10) . .
C3B C2 C7B 118.3(9) . .
C3A C2 C7A 118.4(9) . .
C3B C2 C7A 102.1(9) . .
C3A C2 C1 118.8(8) . .
C3B C2 C1 117.8(8) . .
C7B C2 C1 123.4(7) . .
C7A C2 C1 122.5(7) . .
C4A C5 C6B 99.8(10) . .
C4A C5 C6A 119.6(9) . .
C6B C5 C4B 118.1(9) . .
C6A C5 C4B 101.8(10) . .
C4A C5 C8 118.9(8) . .
C6B C5 C8 124.1(7) . .
C6A C5 C8 121.2(7) . .
C4B C5 C8 117.7(8) . .
C2 C3A C4A 122.0(13) . .
C2 C3A H3A 119.0 . .
C4A C3A H3A 119.0 . .
C5 C4A C3A 120.1(13) . .
C5 C4A H4A 120.0 . .
C3A C4A H4A 120.0 . .
C6B C6A C5 65.5(10) . .
C6B C6A C7A 90.9(10) . .
C5 C6A C7A 120.6(10) . .
C6B C6A C9 120.8(12) . .
C5 C6A C9 127.6(9) . .
C7A C6A C9 111.5(11) . .
C5 C6A C7B 97.2(8) . .
C9 C6A C7B 127.8(10) . .
C7B C7A C6A 88.5(10) . .
C6A C7A C2 119.0(10) . .
C7B C7A C10 119.3(12) . .
C6A C7A C10 114.2(11) . .
C2 C7A C10 126.7(10) . .
C2 C7A C6B 95.5(8) . .
C10 C7A C6B 128.5(9) . .
C2 C3B C4B 121.0(13) . .
C2 C3B H3B 119.5 . .
C4B C3B H3B 119.5 . .
C3B C4B C5 121.0(14) . .
C3B C4B H4B 119.5 . .
C5 C4B H4B 119.5 . .
C6A C6B C5 65.8(9) . .
C6A C6B C7B 90.5(11) . .
C5 C6B C7B 120.7(11) . .
C6A C6B C10 113.5(12) . 7
C5 C6B C10 126.5(10) . 7
C7B C6B C10 112.7(11) . 7
C5 C6B C7A 97.3(9) . .
C10 C6B C7A 123.8(10) 7 .
C7A C7B C6B 90.1(11) . .
C2 C7B C6B 120.3(10) . .
C7A C7B C9 115.1(11) . 7
C2 C7B C9 125.8(9) . 7
C6B C7B C9 113.9(11) . 7
C2 C7B C6A 98.3(9) . .
C9 C7B C6A 125.4(9) 7 .
O4 C8 O3 125.7(6) . .
O4 C8 C5 114.6(6) . .
O3 C8 C5 119.7(6) . .
C7B C9 C12 105.1(10) 7 .
C7B C9 C6A 105.2(9) 7 .
C12 C9 C6A 106.7(9) . .
C7B C9 H9 113.1 7 .
C12 C9 H9 113.1 . .
C6A C9 H9 113.1 . .
C7A C10 C6B 106.7(10) . 7
C7A C10 C11 106.5(10) . .
C6B C10 C11 103.5(9) 7 .
C7A C10 H10 113.1 . .
C6B C10 H10 113.1 7 .
C11 C10 H10 113.1 . .
C12 C11 C16 120.0 . .
C12 C11 C10 112.9(7) . .
C16 C11 C10 127.0(7) . .
C11 C12 C13 120.0 . .
C11 C12 C9 113.2(7) . .
C13 C12 C9 126.7(7) . .
C14 C13 C12 120.0 . .
C14 C13 H13 120.0 . .
C12 C13 H13 120.0 . .
C15 C14 C13 120.0 . .
C15 C14 H14 120.0 . .
C13 C14 H14 120.0 . .
C14 C15 C16 120.0 . .
C14 C15 H15 120.0 . .
C16 C15 H15 120.0 . .
C15 C16 C11 120.0 . .
C15 C16 H16 120.0 . .
C11 C16 H16 120.0 . .
C1 O1 Co1 126.2(5) . .
C1 O2 Co2 158.1(6) . .
C8 O3 Co2 147.6(6) . 3_545
C8 O4 Co1 133.6(5) . 3_545
Co2 O5 H5A 103.8(12) . .
Co2 O5 H5B 103.9(12) . .
H5A O5 H5B 114.7(14) . .
C17 O6 Co2 130(2) . .
C18 N1 C17 119.3(7) . .
C18 N1 C19 119.6(7) . .
C17 N1 C19 119.7(7) . .
O6 C17 N1 137(2) . .
O6 C17 H17 111.3 . .
N1 C17 H17 111.3 . .
N1 C18 H18A 109.5 . .
N1 C18 H18B 109.5 . .
H18A C18 H18B 109.5 . .
N1 C18 H18C 109.5 . .
H18A C18 H18C 109.5 . .
H18B C18 H18C 109.5 . .
N1 C19 H19A 109.5 . .
N1 C19 H19B 109.5 . .
H19A C19 H19B 109.5 . .
N1 C19 H19C 109.5 . .
H19A C19 H19C 109.5 . .
H19B C19 H19C 109.5 . .
O4 Co1 O4 105.7(4) 4 3_455
O4 Co1 O1 98.2(3) 4 .
O4 Co1 O1 129.3(2) 3_455 .
O4 Co1 O1 129.3(2) 4 2
O4 Co1 O1 98.2(3) 3_455 2
O1 Co1 O1 100.0(3) . 2
O6 Co2 O6 180.000(2) . 5_565
O6 Co2 O2 93.8(8) . .
O6 Co2 O2 86.2(8) 5_565 .
O6 Co2 O2 86.2(8) . 5_565
O6 Co2 O2 93.8(8) 5_565 5_565
O2 Co2 O2 180.0 . 5_565
O6 Co2 O3 100.3(9) . 3_455
O6 Co2 O3 79.7(9) 5_565 3_455
O2 Co2 O3 95.7(2) . 3_455
O2 Co2 O3 84.3(2) 5_565 3_455
O6 Co2 O3 79.7(9) . 7
O6 Co2 O3 100.3(9) 5_565 7
O2 Co2 O3 84.3(2) . 7
O2 Co2 O3 95.7(2) 5_565 7
O3 Co2 O3 180.0(5) 3_455 7
O6 Co2 O5 17.4(8) . 5_565
O6 Co2 O5 162.6(8) 5_565 5_565
O2 Co2 O5 83.1(5) . 5_565
O2 Co2 O5 96.9(5) 5_565 5_565
O3 Co2 O5 87.8(5) 3_455 5_565
O3 Co2 O5 92.2(5) 7 5_565
O6 Co2 O5 162.6(8) . .
O6 Co2 O5 17.4(8) 5_565 .
O2 Co2 O5 96.9(5) . .
O2 Co2 O5 83.1(5) 5_565 .
O3 Co2 O5 92.2(5) 3_455 .
O3 Co2 O5 87.8(5) 7 .
O5 Co2 O5 180.000(1) 5_565 .

loop_
_geom_bond_atom_site_label_1
_geom_bond_atom_site_label_2
_geom_bond_distance
_geom_bond_site_symmetry_2
C1 O2 1.209(8) .
C1 O1 1.245(8) .
C1 C2 1.501(9) .
C2 C3A 1.360(17) .
C2 C3B 1.387(17) .
C2 C7B 1.404(14) .
C2 C7A 1.434(14) .
C5 C4A 1.372(17) .
C5 C6B 1.394(14) .
C5 C6A 1.398(15) .
C5 C4B 1.403(18) .
C5 C8 1.531(8) .
C3A C4A 1.42(2) .
C3A H3A 0.9300 .
C4A H4A 0.9300 .
C6A C6B 1.150(17) .
C6A C7A 1.420(16) .
C6A C9 1.544(16) .
C6A C7B 1.826(16) .
C7A C7B 1.185(17) .
C7A C10 1.489(18) .
C7A C6B 1.841(17) .
C3B C4B 1.39(2) .
C3B H3B 0.9300 .
C4B H4B 0.9300 .
C6B C7B 1.407(16) .
C6B C10 1.520(17) 7
C7B C9 1.491(17) 7
C8 O4 1.222(9) .
C8 O3 1.227(9) .
C9 C7B 1.491(17) 7
C9 C12 1.534(14) .
C9 H9 0.9800 .
C10 C6B 1.520(17) 7
C10 C11 1.549(13) .
C10 H10 0.9800 .
C11 C12 1.3900 .
C11 C16 1.3900 .
C12 C13 1.3900 .
C13 C14 1.3900 .
C13 H13 0.9300 .
C14 C15 1.3900 .
C14 H14 0.9300 .
C15 C16 1.3900 .
C15 H15 0.9300 .
C16 H16 0.9300 .
O1 Co1 1.939(5) .
O2 Co2 2.070(5) .
O3 Co2 2.079(5) 3_545
O4 Co1 1.925(5) 3_545
O5 Co2 2.096(16) .
O5 H5A 0.950(5) .
O5 H5B 0.949(5) .
O6 C17 1.186(10) .
O6 Co2 2.02(2) .
N1 C18 1.269(16) .
N1 C17 1.269(16) .
N1 C19 1.270(16) .
C17 H17 0.9300 .
C18 H18A 0.9600 .
C18 H18B 0.9600 .
C18 H18C 0.9600 .
C19 H19A 0.9600 .
C19 H19B 0.9600 .
C19 H19C 0.9600 .
Co1 O4 1.925(5) 4
Co1 O4 1.925(5) 3_455
Co1 O1 1.939(5) 2
Co2 O6 2.02(2) 5_565
Co2 O2 2.070(5) 5_565
Co2 O3 2.079(5) 3_455
Co2 O3 2.079(5) 7
Co2 O5 2.096(16) 5_565
